data_7215639
loop_
_publ_author_name
'Hao, Fuying'
'Zhang, Xuanjun'
'Tian, Yupeng'
'Zhou, Hongping'
'Li, Lin'
'Wu, Jieying'
'Zhang, Shengyi'
'Yang, Jiaxiang'
'Jin, Baokang'
'Tao, Xutang'
'Zhou, Guangyong'
'Jiang, Minhua'

_publ_section_title
;
 Design, crystal structures and enhanced frequency-upconverted lasing
 efficiencies of a new series of dyes from hybrid of inorganic polymers
 and organic chromophores
;
_journal_issue 48
_journal_name_full 'Journal of Materials Chemistry'
_journal_page_first 9163
_journal_paper_doi 10.1039/b914656c
_journal_volume 19
_journal_year 2009
_chemical_formula_sum 'C19 H19 Cd N5 S3'
_chemical_formula_weight 525.97
_chemical_name_systematic
;
?
;
_space_group_IT_number 61
_symmetry_cell_setting orthorhombic
_symmetry_space_group_name_Hall '-P 2ac 2ab'
_symmetry_space_group_name_H-M 'P b c a'
_atom_sites_solution_hydrogens geom
_atom_sites_solution_primary direct
_atom_sites_solution_secondary difmap
_audit_creation_method SHELXL-97
_cell_angle_alpha 90.00
_cell_angle_beta 90.00
_cell_angle_gamma 90.00
_cell_formula_units_Z 8
_cell_length_a 14.3163(3)
_cell_length_b 10.7538(3)
_cell_length_c 28.2371(7)
_cell_measurement_reflns_used 7307
_cell_measurement_temperature 293(2)
_cell_measurement_theta_max 28.33
_cell_measurement_theta_min 1.44
_cell_volume 4347.23(19)
_computing_cell_refinement 'SAINT (Siemens, 1996)'
_computing_data_collection 'SMART (Siemens, 1996)'
_computing_data_reduction SAINT
_computing_molecular_graphics SHELXTL
_computing_publication_material
;
SHELXTL, PARST (Nardelli, 1995) and PLATON (Spek, 1990)
;
_computing_structure_refinement SHELXTL
_computing_structure_solution 'SHELXTL (Sheldrick, 1997)'
_diffrn_ambient_temperature 293(2)
_diffrn_detector_area_resol_mean 8.33
_diffrn_measured_fraction_theta_full 0.992
_diffrn_measured_fraction_theta_max 0.992
_diffrn_measurement_device_type
;
Siemens SMART CCD area detector diffractometer
;
_diffrn_measurement_method '\w scans'
_diffrn_radiation_monochromator graphite
_diffrn_radiation_source 'fine-focus sealed tube'
_diffrn_radiation_type MoK\a
_diffrn_radiation_wavelength 0.71073
_diffrn_reflns_av_R_equivalents 0.1237
_diffrn_reflns_av_sigmaI/netI 0.0839
_diffrn_reflns_limit_h_max 18
_diffrn_reflns_limit_h_min -19
_diffrn_reflns_limit_k_max 14
_diffrn_reflns_limit_k_min -14
_diffrn_reflns_limit_l_max 23
_diffrn_reflns_limit_l_min -37
_diffrn_reflns_number 29135
_diffrn_reflns_theta_full 28.30
_diffrn_reflns_theta_max 28.30
_diffrn_reflns_theta_min 1.44
_diffrn_standards_decay_% negligible
_diffrn_standards_interval_count 97
_diffrn_standards_number 3
_exptl_absorpt_coefficient_mu 1.307
_exptl_absorpt_correction_T_max 0.8381
_exptl_absorpt_correction_T_min 0.6504
_exptl_absorpt_correction_type empirical
_exptl_absorpt_process_details 'SADABS (Sheldrick, 1996)'
_exptl_crystal_colour dark-red
_exptl_crystal_density_diffrn 1.607
_exptl_crystal_density_method 'not measured'
_exptl_crystal_description slab
_exptl_crystal_F_000 2112
_exptl_crystal_size_max 0.36
_exptl_crystal_size_mid 0.22
_exptl_crystal_size_min 0.14
_refine_diff_density_max 0.732
_refine_diff_density_min -1.594
_refine_diff_density_rms 0.189
_refine_ls_extinction_coef 0.0029(2)
_refine_ls_extinction_expression Fc^*^=kFc[1+0.001xFc^2^\l^3^/sin(2\q)]^-1/4^
_refine_ls_extinction_method SHELXL
_refine_ls_goodness_of_fit_ref 0.937
_refine_ls_hydrogen_treatment restr
_refine_ls_matrix_type full
_refine_ls_number_parameters 254
_refine_ls_number_reflns 5361
_refine_ls_number_restraints 0
_refine_ls_restrained_S_all 0.937
_refine_ls_R_factor_all 0.0785
_refine_ls_R_factor_gt 0.0466
_refine_ls_shift/su_max 0.001
_refine_ls_shift/su_mean 0.000
_refine_ls_structure_factor_coef Fsqd
_refine_ls_weighting_details 'calc w=1/[\s^2^(Fo^2^)+(0.0560P)^2^+0.0000P] where P=(Fo^2^+2Fc^2^)/3'
_refine_ls_weighting_scheme calc
_refine_ls_wR_factor_gt 0.0992
_refine_ls_wR_factor_ref 0.1190
_reflns_number_gt 3428
_reflns_number_total 5361
_reflns_threshold_expression 'I > 2\s(I)'
_cod_data_source_file b914656c.txt
_cod_data_source_block 1-SCN
_cod_original_sg_symbol_H-M Pbca
_cod_database_code 7215639

loop_
_symmetry_equiv_pos_as_xyz
'x, y, z'
'-x+1/2, -y, z+1/2'
'x+1/2, -y+1/2, -z'
'-x, y+1/2, -z+1/2'
'-x, -y, -z'
'x-1/2, y, -z-1/2'
'-x-1/2, y-1/2, z'
'x, -y-1/2, z-1/2'

loop_
_atom_site_label
_atom_site_type_symbol
_atom_site_fract_x
_atom_site_fract_y
_atom_site_fract_z
_atom_site_U_iso_or_equiv
_atom_site_adp_type
_atom_site_occupancy
_atom_site_symmetry_multiplicity
_atom_site_calc_flag
_atom_site_refinement_flags
Cd1 Cd 0.219299(18) 0.62746(2) -0.312344(10) 0.03488(12) Uani 1 1 d .
S1 S 0.43711(7) 0.98634(8) -0.30983(4) 0.0428(3) Uani 1 1 d .
S2 S 0.12571(7) 0.76025(9) -0.38021(4) 0.0418(3) Uani 1 1 d .
S3 S 0.14015(7) 0.75918(8) -0.23841(4) 0.0420(3) Uani 1 1 d .
N1 N 0.1048(3) 0.2744(4) -0.48728(13) 0.0591(10) Uani 1 1 d .
N2 N 0.1110(2) 1.1487(3) -0.67022(13) 0.0423(8) Uani 1 1 d .
N3 N 0.3449(2) 0.7582(3) -0.31354(12) 0.0417(8) Uani 1 1 d .
N4 N 0.2106(3) 0.9966(3) -0.25555(14) 0.0536(10) Uani 1 1 d .
N5 N 0.2095(2) 0.9926(3) -0.36693(13) 0.0472(9) Uani 1 1 d .
C1 C 0.1337(4) 0.2568(5) -0.43792(16) 0.0699(15) Uani 1 1 d .
H1A H 0.1221 0.1723 -0.4286 0.105 Uiso 1 1 calc R
H1B H 0.0987 0.3119 -0.4179 0.105 Uiso 1 1 calc R
H1C H 0.1991 0.2747 -0.4349 0.105 Uiso 1 1 calc R
C2 C 0.0550(4) 0.1701(4) -0.50938(19) 0.0727(15) Uani 1 1 d .
H2A H 0.0564 0.0996 -0.4886 0.109 Uiso 1 1 calc R
H2B H 0.0848 0.1490 -0.5388 0.109 Uiso 1 1 calc R
H2C H -0.0086 0.1937 -0.5153 0.109 Uiso 1 1 calc R
C3 C 0.1143(3) 0.3871(4) -0.50878(14) 0.0441(10) Uani 1 1 d .
C4 C 0.0755(3) 0.4117(4) -0.55360(15) 0.0500(10) Uani 1 1 d .
H4A H 0.0438 0.3485 -0.5693 0.060 Uiso 1 1 calc R
C5 C 0.0829(3) 0.5244(4) -0.57443(15) 0.0507(11) Uani 1 1 d .
H5A H 0.0559 0.5372 -0.6040 0.061 Uiso 1 1 calc R
C6 C 0.1303(3) 0.6217(4) -0.55243(15) 0.0472(10) Uani 1 1 d .
C7 C 0.1699(3) 0.5955(4) -0.50885(16) 0.0559(12) Uani 1 1 d .
H7A H 0.2032 0.6582 -0.4937 0.067 Uiso 1 1 calc R
C8 C 0.1631(3) 0.4841(4) -0.48708(16) 0.0576(12) Uani 1 1 d .
H8A H 0.1908 0.4720 -0.4577 0.069 Uiso 1 1 calc R
C9 C 0.1382(3) 0.7463(4) -0.57316(16) 0.0507(11) Uani 1 1 d .
H9A H 0.1773 0.8018 -0.5575 0.061 Uiso 1 1 calc R
C10 C 0.0960(3) 0.7893(4) -0.61188(16) 0.0488(10) Uani 1 1 d .
H10A H 0.0580 0.7336 -0.6282 0.059 Uiso 1 1 calc R
C11 C 0.1030(3) 0.9143(4) -0.63134(14) 0.0433(10) Uani 1 1 d .
C12 C 0.0388(3) 0.9547(4) -0.66458(15) 0.0453(10) Uani 1 1 d .
H12A H -0.0085 0.9013 -0.6744 0.054 Uiso 1 1 calc R
C13 C 0.0434(3) 1.0688(4) -0.68283(14) 0.0456(10) Uani 1 1 d .
H13A H -0.0012 1.0937 -0.7048 0.055 Uiso 1 1 calc R
C14 C 0.1768(3) 1.1105(4) -0.63903(18) 0.0565(12) Uani 1 1 d .
H14A H 0.2250 1.1644 -0.6310 0.068 Uiso 1 1 calc R
C15 C 0.1742(3) 0.9968(4) -0.61931(17) 0.0565(12) Uani 1 1 d .
H15A H 0.2199 0.9733 -0.5977 0.068 Uiso 1 1 calc R
C16 C 0.1127(4) 1.2773(4) -0.68963(16) 0.0603(13) Uani 1 1 d .
H16A H 0.1654 1.3213 -0.6769 0.090 Uiso 1 1 calc R
H16B H 0.0562 1.3197 -0.6810 0.090 Uiso 1 1 calc R
H16C H 0.1176 1.2740 -0.7235 0.090 Uiso 1 1 calc R
C17 C 0.3828(3) 0.8531(3) -0.31208(13) 0.0321(8) Uani 1 1 d .
C18 C 0.1753(3) 0.8983(3) -0.37192(13) 0.0330(8) Uani 1 1 d .
C19 C 0.1818(3) 0.8998(3) -0.24906(13) 0.0332(8) Uani 1 1 d .

loop_
_atom_site_aniso_label
_atom_site_aniso_U_11
_atom_site_aniso_U_22
_atom_site_aniso_U_33
_atom_site_aniso_U_23
_atom_site_aniso_U_13
_atom_site_aniso_U_12
Cd1 0.03670(18) 0.02222(15) 0.0457(2) -0.00059(11) -0.00228(13) -0.00006(11)
S1 0.0343(5) 0.0278(4) 0.0663(7) -0.0006(5) 0.0024(5) -0.0028(4)
S2 0.0447(6) 0.0338(5) 0.0469(6) -0.0017(4) -0.0106(5) -0.0041(4)
S3 0.0503(6) 0.0294(5) 0.0464(6) 0.0022(4) 0.0114(5) -0.0032(4)
N1 0.061(2) 0.071(3) 0.045(2) 0.009(2) -0.0115(19) -0.004(2)
N2 0.0379(19) 0.047(2) 0.0425(19) -0.0025(15) 0.0086(16) 0.0043(15)
N3 0.0381(18) 0.0297(16) 0.057(2) 0.0000(15) 0.0018(16) -0.0004(14)
N4 0.068(3) 0.0241(16) 0.069(3) -0.0008(16) 0.021(2) -0.0050(16)
N5 0.059(2) 0.0256(16) 0.057(2) -0.0021(15) -0.0101(18) 0.0002(15)
C1 0.063(3) 0.099(4) 0.048(3) 0.016(3) -0.008(2) 0.007(3)
C2 0.087(4) 0.065(3) 0.065(3) 0.000(3) -0.004(3) -0.010(3)
C3 0.039(2) 0.058(3) 0.036(2) 0.005(2) -0.0039(18) 0.0029(19)
C4 0.051(3) 0.060(3) 0.039(2) -0.004(2) -0.012(2) -0.002(2)
C5 0.051(3) 0.065(3) 0.037(2) -0.001(2) -0.011(2) 0.008(2)
C6 0.045(2) 0.055(3) 0.041(2) -0.003(2) 0.0021(19) 0.004(2)
C7 0.054(3) 0.068(3) 0.046(3) -0.005(2) -0.010(2) -0.007(2)
C8 0.067(3) 0.065(3) 0.040(3) 0.003(2) -0.016(2) -0.004(2)
C9 0.038(2) 0.065(3) 0.049(3) -0.012(2) 0.0027(19) 0.001(2)
C10 0.036(2) 0.064(3) 0.047(3) -0.009(2) 0.0014(19) 0.001(2)
C11 0.039(2) 0.049(2) 0.042(2) -0.0092(19) 0.0100(19) 0.0012(18)
C12 0.035(2) 0.050(2) 0.051(3) -0.013(2) -0.0041(19) 0.0013(18)
C13 0.037(2) 0.054(3) 0.046(3) -0.012(2) -0.0049(19) 0.0066(19)
C14 0.045(2) 0.063(3) 0.062(3) -0.002(2) -0.008(2) -0.011(2)
C15 0.047(3) 0.057(3) 0.065(3) 0.006(2) -0.015(2) -0.004(2)
C16 0.061(3) 0.057(3) 0.063(3) 0.008(2) 0.015(2) 0.006(2)
C17 0.0290(18) 0.0297(17) 0.038(2) 0.0002(15) 0.0027(16) 0.0066(14)
C18 0.0352(19) 0.0345(19) 0.0293(19) 0.0007(15) -0.0006(16) 0.0054(16)
C19 0.0346(19) 0.0349(19) 0.0301(19) -0.0009(16) 0.0055(16) 0.0033(15)

loop_
_atom_type_symbol
_atom_type_description
_atom_type_scat_dispersion_real
_atom_type_scat_dispersion_imag
_atom_type_scat_source
C C 0.0033 0.0016 'International Tables Vol C Tables 4.2.6.8 and 6.1.1.4'
H H 0.0000 0.0000 'International Tables Vol C Tables 4.2.6.8 and 6.1.1.4'
N N 0.0061 0.0033 'International Tables Vol C Tables 4.2.6.8 and 6.1.1.4'
S S 0.1246 0.1234 'International Tables Vol C Tables 4.2.6.8 and 6.1.1.4'
Cd Cd -0.8075 1.2024 'International Tables Vol C Tables 4.2.6.8 and 6.1.1.4'

loop_
_geom_angle_atom_site_label_1
_geom_angle_atom_site_label_2
_geom_angle_atom_site_label_3
_geom_angle
_geom_angle_site_symmetry_1
_geom_angle_site_symmetry_3
N3 Cd1 N5 91.64(11) . 7_655
N3 Cd1 N4 92.43(12) . 7_655
N5 Cd1 N4 83.87(14) 7_655 7_655
N3 Cd1 S1 176.05(8) . 7_655
N5 Cd1 S1 91.73(8) 7_655 7_655
N4 Cd1 S1 89.98(9) 7_655 7_655
N3 Cd1 S2 93.09(8) . .
N5 Cd1 S2 94.31(9) 7_655 .
N4 Cd1 S2 174.24(8) 7_655 .
S1 Cd1 S2 84.61(3) 7_655 .
N3 Cd1 S3 91.05(8) . .
N5 Cd1 S3 171.61(9) 7_655 .
N4 Cd1 S3 88.09(10) 7_655 .
S1 Cd1 S3 85.89(3) 7_655 .
S2 Cd1 S3 93.48(3) . .
C17 S1 Cd1 95.56(13) . 7_665
C18 S2 Cd1 99.09(13) . .
C19 S3 Cd1 100.58(13) . .
C3 N1 C1 120.7(4) . .
C3 N1 C2 122.6(4) . .
C1 N1 C2 116.3(4) . .
C13 N2 C14 118.7(4) . .
C13 N2 C16 120.6(4) . .
C14 N2 C16 120.7(4) . .
C17 N3 Cd1 155.8(3) . .
C19 N4 Cd1 144.3(3) . 7_665
C18 N5 Cd1 145.1(3) . 7_665
N1 C1 H1A 109.5 . .
N1 C1 H1B 109.5 . .
H1A C1 H1B 109.5 . .
N1 C1 H1C 109.5 . .
H1A C1 H1C 109.5 . .
H1B C1 H1C 109.5 . .
N1 C2 H2A 109.5 . .
N1 C2 H2B 109.5 . .
H2A C2 H2B 109.5 . .
N1 C2 H2C 109.5 . .
H2A C2 H2C 109.5 . .
H2B C2 H2C 109.5 . .
N1 C3 C8 121.2(4) . .
N1 C3 C4 121.9(4) . .
C8 C3 C4 116.9(4) . .
C5 C4 C3 121.9(4) . .
C5 C4 H4A 119.1 . .
C3 C4 H4A 119.1 . .
C4 C5 C6 121.2(4) . .
C4 C5 H5A 119.4 . .
C6 C5 H5A 119.4 . .
C7 C6 C5 116.3(4) . .
C7 C6 C9 120.6(4) . .
C5 C6 C9 123.1(4) . .
C8 C7 C6 123.8(4) . .
C8 C7 H7A 118.1 . .
C6 C7 H7A 118.1 . .
C7 C8 C3 119.9(4) . .
C7 C8 H8A 120.0 . .
C3 C8 H8A 120.0 . .
C10 C9 C6 127.5(4) . .
C10 C9 H9A 116.2 . .
C6 C9 H9A 116.2 . .
C9 C10 C11 126.8(4) . .
C9 C10 H10A 116.6 . .
C11 C10 H10A 116.6 . .
C12 C11 C15 116.8(4) . .
C12 C11 C10 120.0(4) . .
C15 C11 C10 123.2(4) . .
C13 C12 C11 121.2(4) . .
C13 C12 H12A 119.4 . .
C11 C12 H12A 119.4 . .
C12 C13 N2 121.5(4) . .
C12 C13 H13A 119.3 . .
N2 C13 H13A 119.3 . .
C15 C14 N2 121.8(4) . .
C15 C14 H14A 119.1 . .
N2 C14 H14A 119.1 . .
C14 C15 C11 119.9(4) . .
C14 C15 H15A 120.1 . .
C11 C15 H15A 120.1 . .
N2 C16 H16A 109.5 . .
N2 C16 H16B 109.5 . .
H16A C16 H16B 109.5 . .
N2 C16 H16C 109.5 . .
H16A C16 H16C 109.5 . .
H16B C16 H16C 109.5 . .
N3 C17 S1 179.4(4) . .
N5 C18 S2 179.0(4) . .
N4 C19 S3 178.8(4) . .

loop_
_geom_bond_atom_site_label_1
_geom_bond_atom_site_label_2
_geom_bond_distance
_geom_bond_site_symmetry_2
Cd1 N3 2.283(3) .
Cd1 N5 2.349(3) 7_655
Cd1 N4 2.358(3) 7_655
Cd1 S1 2.7060(10) 7_655
Cd1 S2 2.7398(10) .
Cd1 S3 2.7656(10) .
S1 C17 1.631(4) .
S1 Cd1 2.7060(10) 7_665
S2 C18 1.662(4) .
S3 C19 1.653(4) .
N1 C3 1.363(5) .
N1 C1 1.466(5) .
N1 C2 1.468(6) .
N2 C13 1.341(5) .
N2 C14 1.353(6) .
N2 C16 1.488(5) .
N3 C17 1.157(4) .
N4 C19 1.135(4) .
N4 Cd1 2.358(3) 7_665
N5 C18 1.136(4) .
N5 Cd1 2.349(3) 7_665
C1 H1A 0.9600 .
C1 H1B 0.9600 .
C1 H1C 0.9600 .
C2 H2A 0.9600 .
C2 H2B 0.9600 .
C2 H2C 0.9600 .
C3 C8 1.397(6) .
C3 C4 1.407(5) .
C4 C5 1.351(6) .
C4 H4A 0.9300 .
C5 C6 1.394(6) .
C5 H5A 0.9300 .
C6 C7 1.384(6) .
C6 C9 1.467(6) .
C7 C8 1.350(6) .
C7 H7A 0.9300 .
C8 H8A 0.9300 .
C9 C10 1.332(6) .
C9 H9A 0.9300 .
C10 C11 1.456(6) .
C10 H10A 0.9300 .
C11 C12 1.384(6) .
C11 C15 1.394(6) .
C12 C13 1.333(5) .
C12 H12A 0.9300 .
C13 H13A 0.9300 .
C14 C15 1.344(6) .
C14 H14A 0.9300 .
C15 H15A 0.9300 .
C16 H16A 0.9600 .
C16 H16B 0.9600 .
C16 H16C 0.9600 .

loop_
_geom_torsion_atom_site_label_1
_geom_torsion_atom_site_label_2
_geom_torsion_atom_site_label_3
_geom_torsion_atom_site_label_4
_geom_torsion
_geom_torsion_site_symmetry_1
N3 Cd1 S2 C18 -25.08(16) .
N5 Cd1 S2 C18 -116.96(16) 7_655
N4 Cd1 S2 C18 171.8(10) 7_655
S1 Cd1 S2 C18 151.70(14) 7_655
S3 Cd1 S2 C18 66.16(14) .
N3 Cd1 S3 C19 29.73(16) .
N5 Cd1 S3 C19 138.5(6) 7_655
N4 Cd1 S3 C19 122.12(17) 7_655
S1 Cd1 S3 C19 -147.76(14) 7_655
S2 Cd1 S3 C19 -63.43(14) .
N5 Cd1 N3 C17 145.8(8) 7_655
N4 Cd1 N3 C17 -130.3(8) 7_655
S1 Cd1 N3 C17 -2.8(19) 7_655
S2 Cd1 N3 C17 51.4(8) .
S3 Cd1 N3 C17 -42.2(7) .
C1 N1 C3 C8 9.0(6) .
C2 N1 C3 C8 -179.2(4) .
C1 N1 C3 C4 -170.9(4) .
C2 N1 C3 C4 0.9(7) .
N1 C3 C4 C5 178.4(4) .
C8 C3 C4 C5 -1.5(7) .
C3 C4 C5 C6 0.5(7) .
C4 C5 C6 C7 1.0(6) .
C4 C5 C6 C9 -178.5(4) .
C5 C6 C7 C8 -1.5(7) .
C9 C6 C7 C8 178.0(4) .
C6 C7 C8 C3 0.5(8) .
N1 C3 C8 C7 -178.9(4) .
C4 C3 C8 C7 1.0(7) .
C7 C6 C9 C10 -172.3(4) .
C5 C6 C9 C10 7.2(7) .
C6 C9 C10 C11 178.5(4) .
C9 C10 C11 C12 -164.3(4) .
C9 C10 C11 C15 17.8(7) .
C15 C11 C12 C13 -2.2(6) .
C10 C11 C12 C13 179.7(4) .
C11 C12 C13 N2 0.8(6) .
C14 N2 C13 C12 1.5(6) .
C16 N2 C13 C12 -177.6(4) .
C13 N2 C14 C15 -2.3(7) .
C16 N2 C14 C15 176.8(4) .
N2 C14 C15 C11 0.8(7) .
C12 C11 C15 C14 1.4(7) .
C10 C11 C15 C14 179.4(4) .
Cd1 N3 C17 S1 152(100) .
Cd1 S1 C17 N3 -160(100) 7_665
Cd1 N5 C18 S2 -157(22) 7_665
Cd1 S2 C18 N5 127(22) .
Cd1 N4 C19 S3 157(17) 7_665
Cd1 S3 C19 N4 -139(18) .
